data_9000838
loop_
_publ_author_name
'Higgins, J. B.'
'Ribbe, P. H.'
'Nakajima, Y.'

_publ_section_title
;
 An ordering model for the commensurate antiphase structure of yoderite
 Ordered, T = 20 deg C
 Note: the sample is from Mautia Hill, Tanzania
;
_journal_name_full 'American Mineralogist'
_journal_page_first 76
_journal_page_last 84
_journal_volume 67
_journal_year 1982
_chemical_formula_sum 'Al2.84 Fe0.16 Mg O10 Si2'
_chemical_name_mineral Yoderite
_space_group_IT_number 11
_symmetry_space_group_name_Hall '-P 2yb'
_symmetry_space_group_name_H-M 'P 1 21/m 1'
_cell_angle_alpha 90
_cell_angle_beta 104.9
_cell_angle_gamma 90
_cell_length_a 8.022
_cell_length_b 5.816
_cell_length_c 7.250
_cell_formula_units_Z 2
_cell_volume 326.882
_database_code_amcsd 0000855
_diffrn_ambient_temperature 293.15
_exptl_crystal_density_diffrn 3.312
_cod_original_formula_sum 'Si2 Al2.84 Mg Fe.16 O10'
_cod_database_code 9000838

loop_
_space_group_symop_operation_xyz
x,y,z
x,1/2-y,z
-x,1/2+y,-z
-x,-y,-z

loop_
_atom_site_label
_atom_site_fract_x
_atom_site_fract_y
_atom_site_fract_z
_atom_site_occupancy
_atom_site_U_iso_or_equiv
Si1 0.06370 0.25000 0.79840 1.00000 0.00583
Si2 0.33960 0.75000 0.80240 1.00000 0.00773
Al1 0.29520 0.00510 0.17760 0.75000 0.00709
Mg1 0.29520 0.00510 0.17760 0.25000 0.00709
Al2 0.38880 0.25000 0.63010 0.50000 0.00912
Mg2 0.38880 0.25000 0.63010 0.50000 0.00912
Al3 0.05570 0.25000 0.35390 0.84000 0.00950
Fe 0.05570 0.25000 0.35390 0.16000 0.00950
O1 0.05730 0.98010 0.21470 1.00000 0.00874
O2 0.45250 0.97600 0.78120 1.00000 0.01684
O3 0.14780 0.25000 0.61450 1.00000 0.01153
O4 0.22060 0.25000 0.99280 1.00000 0.00912
O5 0.29790 0.25000 0.36150 1.00000 0.01178
O6 0.16520 0.75000 0.63220 1.00000 0.01026
O7 0.28300 0.75000 0.00450 1.00000 0.01343
O8 0.35970 0.75000 0.36430 1.00000 0.01469

loop_
_cod_related_entry_id
_cod_related_entry_database
_cod_related_entry_code
1 AMCSD 0000855
